data_9012674
loop_
_publ_author_name
'Rozhdestvina, V. I.'
'Ivanov, A. V.'
'Zaremba, M. A.'
'Antsutkin, O. N.'
'Forsling, W.'

_publ_section_title
;
 Single-crystalline cooperite (PtS): Crystal-chemical characterization,
 ESR spectroscopy, and 195Pt NMR Spectroscopy
 Locality: Sea of Okhotsk region, Maimakansk zone, Far East
;
_journal_name_full 'Crystallography Reports'
_journal_page_first 391
_journal_page_last 397
_journal_paper_doi 10.1134/S106377450803005X
_journal_volume 53
_journal_year 2008
_chemical_formula_sum 'Fe0.001 Pt0.989 S1.01'
_chemical_name_mineral Cooperite
_space_group_IT_number 131
_symmetry_space_group_name_Hall '-P 4c 2'
_symmetry_space_group_name_H-M 'P 42/m m c'
_cell_angle_alpha 90
_cell_angle_beta 90
_cell_angle_gamma 90
_cell_formula_units_Z 2
_cell_length_a 3.4710
_cell_length_b 3.4710
_cell_length_c 6.1084
_cell_volume 73.593
_database_code_amcsd 0012402
_exptl_crystal_density_diffrn 10.171
_cod_original_formula_sum 'Pt.989 Fe.001 S1.01'
_cod_database_code 9012674

loop_
_symmetry_equiv_pos_as_xyz
x,y,z
-y,-x,1/2+z
y,x,1/2-z
y,-x,1/2-z
-y,x,1/2+z
x,-y,z
-x,y,-z
x,y,-z
-x,-y,z
y,x,1/2+z
-y,-x,1/2-z
-y,x,1/2-z
y,-x,1/2+z
-x,y,z
x,-y,-z
-x,-y,-z

loop_
_atom_site_label
_atom_site_fract_x
_atom_site_fract_y
_atom_site_fract_z
_atom_site_occupancy
Pt 0.00000 0.50000 0.00000 0.98900
Fe 0.00000 0.50000 0.00000 0.00100
S1 0.00000 0.50000 0.00000 0.01000
S2 0.00000 0.00000 0.25000 1.00000

loop_
_cod_changelog_entry_id
_cod_changelog_entry_author
_cod_changelog_entry_date
_cod_changelog_entry_text
1
;cod-tools version 3.10.1
Id: cif_fix_AMCSD_atom_labels 10224 2024-08-07 11:09:31Z saulius
;
2024-08-07T19:40:07+03:00
;Changed the following '_atom_site_label' values:
the first duplicated label 'S'  converted to 'S1'
duplicated label 'S' at index 3 converted to 'S2'
;
